data_7201539
loop_
_publ_author_name
'Chen, Zhen-Feng'
'Zhang, Zhi-Li'
'Tan, Yu-Hui'
'Tang, Yun-Zhi'
'Fun, Hoong-Kun'
'Zhou, Zhong-Yuan'
'Abrahams, Brendan F.'
'Liang, Hong'

_publ_section_title
;
 Coordination polymers constructed by linking metal ions with
 azodibenzoate anions
;
_journal_issue 2
_journal_name_full CrystEngComm
_journal_page_first 217
_journal_paper_doi 10.1039/b709587b
_journal_volume 10
_journal_year 2008
_chemical_formula_sum 'C14 H12 Cd N2 O6'
_chemical_formula_weight 416.66
_chemical_name_systematic
;
?
;
_space_group_IT_number 11
_symmetry_cell_setting monoclinic
_symmetry_space_group_name_Hall '-P 2yb'
_symmetry_space_group_name_H-M 'P 1 21/m 1'
_atom_sites_solution_hydrogens geom
_atom_sites_solution_primary direct
_atom_sites_solution_secondary difmap
_audit_creation_method SHELXL-97
_cell_angle_alpha 90.00
_cell_angle_beta 116.127(2)
_cell_angle_gamma 90.00
_cell_formula_units_Z 2
_cell_length_a 5.5357(8)
_cell_length_b 24.334(3)
_cell_length_c 6.0750(8)
_cell_measurement_reflns_used 1320
_cell_measurement_temperature 293(2)
_cell_measurement_theta_max 25.06
_cell_measurement_theta_min 1.67
_cell_volume 734.72(17)
_computing_cell_refinement 'Siemens SMART & SAINT'
_computing_data_collection 'Siemens SMART'
_computing_data_reduction 'Siemens XPREP'
_computing_molecular_graphics 'Bruker SHELXTL'
_computing_publication_material 'Bruker SHELXTL'
_computing_structure_refinement 'Siemens SHELXTL'
_computing_structure_solution 'Siemens SHELXTL'
_diffrn_ambient_temperature 293(2)
_diffrn_measured_fraction_theta_full 0.987
_diffrn_measured_fraction_theta_max 0.987
_diffrn_measurement_device_type 'Siemens SMART CCD'
_diffrn_measurement_method 'phi and omega scans'
_diffrn_radiation_monochromator graphite
_diffrn_radiation_source 'fine-focus sealed tube'
_diffrn_radiation_type MoK\a
_diffrn_radiation_wavelength 0.71073
_diffrn_reflns_av_R_equivalents 0.0493
_diffrn_reflns_av_sigmaI/netI 0.0583
_diffrn_reflns_limit_h_max 4
_diffrn_reflns_limit_h_min -6
_diffrn_reflns_limit_k_max 23
_diffrn_reflns_limit_k_min -29
_diffrn_reflns_limit_l_max 7
_diffrn_reflns_limit_l_min -6
_diffrn_reflns_number 2393
_diffrn_reflns_theta_full 25.06
_diffrn_reflns_theta_max 25.06
_diffrn_reflns_theta_min 1.67
_diffrn_standards_decay_% 0
_diffrn_standards_interval_count 0
_diffrn_standards_interval_time .
_diffrn_standards_number 0
_exptl_absorpt_coefficient_mu 1.520
_exptl_absorpt_correction_T_max 1.0000
_exptl_absorpt_correction_T_min .4310
_exptl_absorpt_correction_type empirical
_exptl_absorpt_process_details 'SADABS (Sheldrick, 1996)'
_exptl_crystal_colour Red
_exptl_crystal_density_diffrn 1.883
_exptl_crystal_density_method 'not measured'
_exptl_crystal_description prism
_exptl_crystal_F_000 412
_exptl_crystal_size_max .26
_exptl_crystal_size_mid .24
_exptl_crystal_size_min .08
_refine_diff_density_max 2.426
_refine_diff_density_min -1.440
_refine_diff_density_rms 0.283
_refine_ls_extinction_coef 0.046(9)
_refine_ls_extinction_expression Fc^*^=kFc[1+0.001xFc^2^\l^3^/sin(2\q)]^-1/4^
_refine_ls_extinction_method SHELXL
_refine_ls_goodness_of_fit_ref 1.289
_refine_ls_hydrogen_treatment constr
_refine_ls_matrix_type full
_refine_ls_number_parameters 110
_refine_ls_number_reflns 1325
_refine_ls_number_restraints 0
_refine_ls_restrained_S_all 1.289
_refine_ls_R_factor_all 0.1054
_refine_ls_R_factor_gt 0.0933
_refine_ls_shift/su_max 0.032
_refine_ls_shift/su_mean 0.006
_refine_ls_structure_factor_coef Fsqd
_refine_ls_weighting_details 'calc w=1/[\s^2^(Fo^2^)+(0.0979P)^2^+11.5870P] where P=(Fo^2^+2Fc^2^)/3'
_refine_ls_weighting_scheme calc
_refine_ls_wR_factor_gt 0.2446
_refine_ls_wR_factor_ref 0.2537
_reflns_number_gt 1174
_reflns_number_total 1325
_reflns_threshold_expression >2sigma(I)
_cod_data_source_file b709587b.txt
_cod_data_source_block tyz-027
_cod_depositor_comments
;
The following automatic conversions were performed:
'_symmetry_cell_setting' value 'Monoclinic' changed to 'monoclinic'
according to '/home/saulius/struct/CIF-dictionaries/cif_core.dic'
dictionary named 'cif_core.dic' version 2.4.1 from 2010-06-29.

Automatic conversion script
Id: cif_fix_enum 1527 2010-12-29 10:47:43Z saulius 
;
_cod_original_sg_symbol_H-M P2(1)/m
_cod_database_code 7201539

loop_
_symmetry_equiv_pos_as_xyz
'x, y, z'
'-x, y+1/2, -z'
'-x, -y, -z'
'x, -y-1/2, z'

loop_
_atom_site_label
_atom_site_type_symbol
_atom_site_fract_x
_atom_site_fract_y
_atom_site_fract_z
_atom_site_U_iso_or_equiv
_atom_site_adp_type
_atom_site_occupancy
_atom_site_symmetry_multiplicity
_atom_site_calc_flag
_atom_site_refinement_flags
_atom_site_disorder_assembly
_atom_site_disorder_group
Cd Cd 0.3761(3) 0.2500 0.5173(2) 0.0367(7) Uani 1 2 d S . .
OW1 O -0.048(3) 0.2500 0.202(3) 0.059(4) Uani 1 2 d S . .
OW2 O 0.275(3) 0.2500 0.839(3) 0.063(4) Uani 1 2 d S . .
O1 O 0.515(2) 0.3170(5) 0.3181(19) 0.054(3) Uani 1 1 d . . .
O2 O 0.733(2) 0.3166(4) 0.7183(19) 0.052(3) Uani 1 1 d . . .
C1 C 0.700(3) 0.3339(5) 0.517(2) 0.037(3) Uani 1 1 d . . .
C2 C 0.883(3) 0.3774(5) 0.496(2) 0.036(3) Uani 1 1 d . . .
C3 C 1.100(3) 0.3961(6) 0.706(3) 0.050(4) Uani 1 1 d . . .
H3A H 1.1275 0.3823 0.8577 0.060 Uiso 1 1 calc R . .
C4 C 1.277(3) 0.4353(7) 0.692(3) 0.061(4) Uani 1 1 d . . .
H4A H 1.4203 0.4482 0.8330 0.073 Uiso 1 1 calc R . .
C5 C 1.235(3) 0.4549(6) 0.458(3) 0.052(4) Uani 1 1 d . . .
C6 C 1.021(4) 0.4363(7) 0.258(3) 0.056(4) Uani 1 1 d . . .
H6A H 0.9876 0.4504 0.1048 0.068 Uiso 1 1 calc R . .
C7 C 0.850(3) 0.3968(6) 0.274(3) 0.050(4) Uani 1 1 d . . .
H7A H 0.7098 0.3833 0.1313 0.060 Uiso 1 1 calc R . .
N N 1.405(3) 0.4955(6) 0.407(3) 0.064(4) Uani 1 1 d . . .

loop_
_atom_site_aniso_label
_atom_site_aniso_U_11
_atom_site_aniso_U_22
_atom_site_aniso_U_33
_atom_site_aniso_U_23
_atom_site_aniso_U_13
_atom_site_aniso_U_12
Cd 0.0401(9) 0.0407(10) 0.0323(9) 0.000 0.0189(6) 0.000
OW1 0.046(8) 0.067(11) 0.053(9) 0.000 0.010(7) 0.000
OW2 0.047(9) 0.080(12) 0.063(11) 0.000 0.025(8) 0.000
O1 0.065(6) 0.062(7) 0.040(6) -0.009(5) 0.027(5) -0.020(6)
O2 0.061(6) 0.051(6) 0.042(6) 0.013(5) 0.020(5) -0.011(5)
C1 0.050(8) 0.026(6) 0.037(8) -0.003(5) 0.020(6) -0.001(5)
C2 0.048(7) 0.030(6) 0.031(7) -0.006(5) 0.017(6) -0.006(6)
C3 0.062(9) 0.043(8) 0.039(8) 0.008(7) 0.016(7) -0.005(7)
C4 0.057(9) 0.043(9) 0.063(11) -0.002(8) 0.010(8) -0.015(8)
C5 0.056(9) 0.030(7) 0.084(12) 0.005(8) 0.042(9) -0.005(7)
C6 0.080(11) 0.050(9) 0.051(9) 0.002(8) 0.039(9) -0.017(8)
C7 0.068(10) 0.043(8) 0.031(7) 0.002(6) 0.015(7) -0.004(7)
N 0.088(11) 0.054(8) 0.047(8) 0.002(7) 0.026(7) 0.005(8)

loop_
_atom_type_symbol
_atom_type_description
_atom_type_scat_dispersion_real
_atom_type_scat_dispersion_imag
_atom_type_scat_source
C C 0.0033 0.0016 'International Tables Vol C Tables 4.2.6.8 and 6.1.1.4'
H H 0.0000 0.0000 'International Tables Vol C Tables 4.2.6.8 and 6.1.1.4'
N N 0.0061 0.0033 'International Tables Vol C Tables 4.2.6.8 and 6.1.1.4'
O O 0.0106 0.0060 'International Tables Vol C Tables 4.2.6.8 and 6.1.1.4'
Cd Cd -0.8075 1.2024 'International Tables Vol C Tables 4.2.6.8 and 6.1.1.4'

loop_
_geom_angle_atom_site_label_1
_geom_angle_atom_site_label_2
_geom_angle_atom_site_label_3
_geom_angle
_geom_angle_site_symmetry_1
_geom_angle_site_symmetry_3
_geom_angle_publ_flag
OW2 Cd OW1 99.9(6) . . ?
OW2 Cd O1 135.0(3) . 4_565 ?
OW1 Cd O1 90.9(4) . 4_565 ?
OW2 Cd O1 135.0(3) . . ?
OW1 Cd O1 90.9(4) . . ?
O1 Cd O1 87.8(6) 4_565 . ?
OW2 Cd O2 91.2(4) . . ?
OW1 Cd O2 136.8(3) . . ?
O1 Cd O2 110.1(4) 4_565 . ?
O1 Cd O2 54.4(4) . . ?
OW2 Cd O2 91.2(4) . 4_565 ?
OW1 Cd O2 136.8(3) . 4_565 ?
O1 Cd O2 54.4(4) 4_565 4_565 ?
O1 Cd O2 110.1(4) . 4_565 ?
O2 Cd O2 83.8(5) . 4_565 ?
OW2 Cd C1 114.6(4) . . ?
OW1 Cd C1 115.7(4) . . ?
O1 Cd C1 98.9(4) 4_565 . ?
O1 Cd C1 27.6(4) . . ?
O2 Cd C1 26.9(4) . . ?
O2 Cd C1 96.4(4) 4_565 . ?
OW2 Cd C1 114.6(4) . 4_565 ?
OW1 Cd C1 115.7(4) . 4_565 ?
O1 Cd C1 27.6(4) 4_565 4_565 ?
O1 Cd C1 98.9(4) . 4_565 ?
O2 Cd C1 96.4(4) . 4_565 ?
O2 Cd C1 26.9(4) 4_565 4_565 ?
C1 Cd C1 97.3(6) . 4_565 ?
C1 O1 Cd 92.6(8) . . ?
C1 O2 Cd 89.8(8) . . ?
O2 C1 O1 122.9(13) . . ?
O2 C1 C2 120.8(12) . . ?
O1 C1 C2 116.2(12) . . ?
O2 C1 Cd 63.3(7) . . ?
O1 C1 Cd 59.8(7) . . ?
C2 C1 Cd 174.2(9) . . ?
C7 C2 C3 118.9(13) . . ?
C7 C2 C1 121.5(12) . . ?
C3 C2 C1 119.6(12) . . ?
C2 C3 C4 120.9(14) . . ?
C3 C4 C5 118.7(14) . . ?
C6 C5 C4 119.0(13) . . ?
C6 C5 N 114.8(15) . . ?
C4 C5 N 126.3(15) . . ?
C5 C6 C7 121.8(15) . . ?
C2 C7 C6 120.7(14) . . ?
N N C5 107.5(19) 3_866 . ?

loop_
_geom_bond_atom_site_label_1
_geom_bond_atom_site_label_2
_geom_bond_distance
_geom_bond_site_symmetry_2
_geom_bond_publ_flag
Cd OW2 2.259(17) . ?
Cd OW1 2.284(15) . ?
Cd O1 2.352(10) 4_565 ?
Cd O1 2.352(11) . ?
Cd O2 2.429(10) . ?
Cd O2 2.429(10) 4_565 ?
Cd C1 2.718(13) . ?
Cd C1 2.718(13) 4_565 ?
O1 C1 1.260(17) . ?
O2 C1 1.229(16) . ?
C1 C2 1.510(18) . ?
C2 C7 1.362(19) . ?
C2 C3 1.386(19) . ?
C3 C4 1.40(2) . ?
C4 C5 1.42(2) . ?
C5 C6 1.35(2) . ?
C5 N 1.49(2) . ?
C6 C7 1.38(2) . ?
N N 1.18(3) 3_866 ?
